data_1531135
loop_
_publ_author_name
'Benki\<c, P.'
'Rahten, A.'
'Jesih, A.'
'Pejov, Lj.'

_publ_section_title
;
 Crystal structure and vibrational spectra of hydrazinium(2+)
 aquatetrafluoroindate(III), N~2~H~6~(InF~4~H~2~O)~2~
;
_journal_issue 8
_journal_name_full 'Journal of Chemical Crystallography'
_journal_page_first 227
_journal_page_last 235
_journal_paper_doi 10.1023/A:1020244905386
_journal_volume 32
_journal_year 2002
_chemical_formula_sum 'F8 H10 In2 N2 O2'
_chemical_name_systematic '(N2 H6) (In F4 (H2 O))2'
_space_group_IT_number 2
_symmetry_space_group_name_Hall '-P 1'
_symmetry_space_group_name_H-M 'P -1'
_cell_angle_alpha 80.28
_cell_angle_beta 88.79
_cell_angle_gamma 69.96
_cell_formula_units_Z 1
_cell_length_a 6.759
_cell_length_b 6.228
_cell_length_c 5.7854
_cell_volume 225.329
_citation_journal_id_ASTM JCCYEV
_cod_data_source_file Benkic_JCCYEV_2002_1943.cif
_cod_data_source_block H10F8In2N2O2
_cod_original_cell_volume 225.3295
_cod_original_formula_sum 'H10 F8 In2 N2 O2'
_cod_database_code 1531135

loop_
_symmetry_equiv_pos_as_xyz
x,y,z
-x,-y,-z

loop_
_atom_site_label
_atom_site_type_symbol
_atom_site_fract_x
_atom_site_fract_y
_atom_site_fract_z
_atom_site_occupancy
_atom_site_U_iso_or_equiv
N1 N-2 0.0699 0.0329 0.0666 1 0.0
H2 H+1 0.72 0.63 0.89 1 0.0
F1 F-1 0.7835 0.4306 0.1444 1 0.0
In1 In+3 0.72263 0.58566 0.43749 1 0.0
H5 H+1 0.13 -0.08 0.19 1 0.0
H1 H+1 0.59 0.835 0.738 1 0.0
F3 F-1 0.6365 0.9133 0.2209 1 0.0
O1 O-2 0.6823 0.7295 0.7504 1 0.0
H4 H+1 -0.02 0.18 0.12 1 0.0
F2 F-1 0.9905 0.3234 0.621 1 0.0
F4 F-1 0.3856 0.6863 0.3842 1 0.0
H3 H+1 0.154 0.06 -0.01 1 0.0
